data_2239026
loop_
_publ_author_name
'Kim, Young-Inn'
'Song, Young-Kwang'
'Kang, Sung Kwon'

_publ_section_title
;
 (5-Methylpyrazine-2-carboxylato-\k^2^<i>N</i>^1^,<i>O</i>)bis[2-(4-methylpyridin-2-yl-\k<i>N</i>)-3,5-bis(trifluoromethyl)phenyl-\k<i>C</i>^1^]iridium(III)
 chloroform hemisolvate
;
_journal_coeditor_code TK5282
_journal_issue 2
_journal_name_full 'Acta Crystallographica Section E'
_journal_page_first m34
_journal_paper_doi 10.1107/S1600536813034727
_journal_volume 70
_journal_year 2014
_chemical_formula_iupac '[Ir (C14 H8 F6 N)2 (C6 H5 N2 O2)], 0.5C H Cl3'
_chemical_formula_moiety 'C34 H21 F12 Ir N4 O2, 0.5(C H Cl3)'
_chemical_formula_sum 'C34.5 H21.5 Cl1.5 F12 Ir N4 O2'
_chemical_formula_weight 997.43
_chemical_name_systematic
'(5-Methylpyrazine-2-carboxylato-\k^2^<i>N</i>^1^,<i>O</i>)bis[2-(4-methylpyridin-2-yl-\k<i>N</i>)-3,5-bis(trifluoromethyl)phenyl-\k<i>C</i>^1^]iridium(III) chloroform hemisolvate'
_space_group_IT_number 2
_symmetry_cell_setting triclinic
_symmetry_space_group_name_Hall '-P 1'
_symmetry_space_group_name_H-M 'P -1'
_atom_sites_solution_hydrogens geom
_audit_creation_method 'WinGX routine CIF_UPDATE'
_cell_angle_alpha 94.399(3)
_cell_angle_beta 110.8880(10)
_cell_angle_gamma 102.695(2)
_cell_formula_units_Z 2
_cell_length_a 11.0949(3)
_cell_length_b 12.3669(4)
_cell_length_c 14.2892(4)
_cell_measurement_reflns_used 9024
_cell_measurement_temperature 296(2)
_cell_measurement_theta_max 28.27
_cell_measurement_theta_min 2.5
_cell_volume 1760.93(9)
_computing_cell_refinement 'SAINT (Bruker, 2002)'
_computing_data_collection 'SMART (Bruker, 2002)'
_computing_data_reduction 'SAINT (Bruker, 2002)'
_computing_molecular_graphics 'ORTEP-3 for Windows (Farrugia, 2012)'
_computing_publication_material 'WinGX (Farrugia, 2012)'
_computing_structure_refinement 'SHELXL2013 (Sheldrick, 2008)'
_computing_structure_solution 'SHELXS2013 (Sheldrick, 2008)'
_diffrn_ambient_temperature 296(2)
_diffrn_measured_fraction_theta_full 1
_diffrn_measured_fraction_theta_max 0.99
_diffrn_measurement_device_type 'Bruker SMART CCD area-detector'
_diffrn_measurement_method '\f and \w scans'
_diffrn_radiation_type MoK\a
_diffrn_radiation_wavelength 0.71073
_diffrn_reflns_av_R_equivalents 0.0693
_diffrn_reflns_limit_h_max 14
_diffrn_reflns_limit_h_min -14
_diffrn_reflns_limit_k_max 16
_diffrn_reflns_limit_k_min -16
_diffrn_reflns_limit_l_max 19
_diffrn_reflns_limit_l_min -19
_diffrn_reflns_number 46539
_diffrn_reflns_theta_full 25.242
_diffrn_reflns_theta_max 28.329
_diffrn_reflns_theta_min 2.031
_exptl_absorpt_coefficient_mu 4.008
_exptl_absorpt_correction_T_max 0.351
_exptl_absorpt_correction_T_min 0.284
_exptl_absorpt_correction_type multi-scan
_exptl_absorpt_process_details '(SADABS; Bruker, 2002)'
_exptl_crystal_colour yellow
_exptl_crystal_density_diffrn 1.881
_exptl_crystal_description block
_exptl_crystal_F_000 966
_exptl_crystal_size_max 0.36
_exptl_crystal_size_mid 0.27
_exptl_crystal_size_min 0.26
_refine_diff_density_max 1.215
_refine_diff_density_min -0.899
_refine_ls_extinction_method none
_refine_ls_goodness_of_fit_ref 1.037
_refine_ls_hydrogen_treatment noref
_refine_ls_matrix_type full
_refine_ls_number_parameters 481
_refine_ls_number_reflns 8709
_refine_ls_number_restraints 0
_refine_ls_restrained_S_all 1.037
_refine_ls_R_factor_all 0.0277
_refine_ls_R_factor_gt 0.025
_refine_ls_shift/su_max 0.001
_refine_ls_shift/su_mean 0
_refine_ls_structure_factor_coef Fsqd
_refine_ls_weighting_details 'w=1/[\s^2^(Fo^2^)+(0.0400P)^2^] where P=(Fo^2^+2Fc^2^)/3'
_refine_ls_weighting_scheme calc
_refine_ls_wR_factor_ref 0.0642
_reflns_number_gt 8016
_reflns_number_total 8709
_reflns_threshold_expression I>2\s(I)
_cod_data_source_file tk5282sup1.cf
_cod_data_source_block I
_cod_database_code 2239026
_cod_database_fobs_code 2239026
_shelxl_version_number .2013

loop_
_space_group_symop_operation_xyz
'x, y, z'
'-x, -y, -z'

loop_
_atom_site_type_symbol
_atom_site_label
_atom_site_fract_x
_atom_site_fract_y
_atom_site_fract_z
_atom_site_U_iso_or_equiv
_atom_site_adp_type
_atom_site_calc_flag
_atom_site_occupancy
Ir Ir1 0.03883(2) 0.25529(2) 0.20131(2) 0.02728(4) Uani d 1
N N2 0.1883(2) 0.40036(17) 0.26029(17) 0.0284(4) Uani d 1
C C3 0.1693(3) 0.5036(2) 0.2518(2) 0.0333(6) Uani d 1
H H3 0.0824 0.5112 0.2313 0.04 Uiso calc 1
C C4 0.2723(3) 0.5980(2) 0.2721(2) 0.0387(6) Uani d 1
H H4 0.2554 0.6683 0.2681 0.046 Uiso calc 1
C C5 0.4014(3) 0.5881(2) 0.2986(3) 0.0418(7) Uani d 1
C C6 0.4208(3) 0.4820(2) 0.3097(2) 0.0383(6) Uani d 1
H H6 0.5068 0.473 0.3277 0.046 Uiso calc 1
C C7 0.3165(3) 0.3897(2) 0.2949(2) 0.0290(5) Uani d 1
C C8 0.3232(3) 0.2723(2) 0.3049(2) 0.0290(5) Uani d 1
C C9 0.1971(3) 0.1931(2) 0.2568(2) 0.0297(5) Uani d 1
C C10 0.1925(3) 0.0790(2) 0.2549(2) 0.0358(6) Uani d 1
H H10 0.1109 0.0255 0.2215 0.043 Uiso calc 1
C C11 0.3056(3) 0.0440(2) 0.3011(3) 0.0381(6) Uani d 1
C C12 0.4279(3) 0.1215(3) 0.3550(3) 0.0410(7) Uani d 1
H H12 0.5031 0.0973 0.3891 0.049 Uiso calc 1
C C13 0.4371(3) 0.2356(2) 0.3577(2) 0.0349(6) Uani d 1
C C14 0.5175(4) 0.6877(3) 0.3150(5) 0.0797(15) Uani d 1
H H14A 0.4921 0.7315 0.2621 0.12 Uiso calc 1
H H14B 0.5924 0.6618 0.3137 0.12 Uiso calc 1
H H14C 0.5419 0.7334 0.3798 0.12 Uiso calc 1
C C15 0.2965(4) -0.0789(3) 0.2947(3) 0.0525(9) Uani d 1
F F16 0.1865(3) -0.13855(19) 0.3003(3) 0.0883(9) Uani d 1
F F17 0.3047(5) -0.1224(2) 0.2134(3) 0.1211(14) Uani d 1
F F18 0.3937(3) -0.1016(2) 0.3709(3) 0.1000(10) Uani d 1
C C19 0.5741(3) 0.3107(3) 0.4222(3) 0.0493(8) Uani d 1
F F20 0.6443(2) 0.35089(19) 0.3678(2) 0.0669(6) Uani d 1
F F21 0.5699(2) 0.40044(19) 0.47936(17) 0.0694(6) Uani d 1
F F22 0.6487(2) 0.2576(2) 0.4880(2) 0.0780(8) Uani d 1
N N23 -0.0887(2) 0.09914(19) 0.14990(18) 0.0316(5) Uani d 1
C C24 -0.1141(3) 0.0403(3) 0.0586(2) 0.0440(7) Uani d 1
H H24 -0.0939 0.0788 0.0104 0.053 Uiso calc 1
C C25 -0.1684(3) -0.0741(3) 0.0334(3) 0.0475(8) Uani d 1
H H25 -0.1842 -0.1115 -0.0306 0.057 Uiso calc 1
C C26 -0.1994(3) -0.1336(3) 0.1039(3) 0.0447(7) Uani d 1
C C27 -0.1780(3) -0.0718(2) 0.1968(3) 0.0411(7) Uani d 1
H H27 -0.1999 -0.1091 0.245 0.049 Uiso calc 1
C C28 -0.1243(3) 0.0451(2) 0.2193(2) 0.0318(5) Uani d 1
C C29 -0.0885(3) 0.1206(2) 0.3161(2) 0.0307(5) Uani d 1
C C30 -0.0002(3) 0.2272(2) 0.3244(2) 0.0284(5) Uani d 1
C C31 0.0482(3) 0.3046(2) 0.4146(2) 0.0339(6) Uani d 1
H H31 0.1077 0.3735 0.4216 0.041 Uiso calc 1
C C32 0.0082(3) 0.2796(2) 0.4939(2) 0.0373(6) Uani d 1
C C33 -0.0821(3) 0.1794(3) 0.4843(2) 0.0390(6) Uani d 1
H H33 -0.1104 0.1649 0.5371 0.047 Uiso calc 1
C C34 -0.1315(3) 0.0999(2) 0.3966(2) 0.0343(6) Uani d 1
C C35 -0.2524(4) -0.2593(3) 0.0832(4) 0.0676(11) Uani d 1
H H35A -0.1801 -0.2927 0.1125 0.101 Uiso calc 1
H H35B -0.2933 -0.2853 0.0111 0.101 Uiso calc 1
H H35C -0.3176 -0.2803 0.1127 0.101 Uiso calc 1
C C36 0.0617(4) 0.3628(3) 0.5896(3) 0.0562(9) Uani d 1
F F37 0.1506(5) 0.4477(3) 0.5970(3) 0.173(2) Uani d 1
F F38 -0.0266(4) 0.4019(5) 0.6057(4) 0.185(3) Uani d 1
F F39 0.1054(7) 0.3199(3) 0.6689(2) 0.197(3) Uani d 1
C C40 -0.2349(3) -0.0040(3) 0.3935(3) 0.0456(7) Uani d 1
F F41 -0.34179(19) -0.03214(18) 0.30647(17) 0.0587(5) Uani d 1
F F42 -0.2824(2) 0.0087(2) 0.46604(18) 0.0708(7) Uani d 1
F F43 -0.1863(2) -0.09515(17) 0.40656(19) 0.0639(6) Uani d 1
N N44 -0.1189(2) 0.33246(19) 0.13102(18) 0.0319(5) Uani d 1
C C45 -0.2095(3) 0.3571(2) 0.1648(2) 0.0374(6) Uani d 1
H H45 -0.2079 0.34 0.2274 0.045 Uiso calc 1
C C46 -0.3056(3) 0.4073(3) 0.1089(2) 0.0435(7) Uani d 1
N N47 -0.3107(3) 0.4348(3) 0.0193(2) 0.0580(8) Uani d 1
C C48 -0.2181(4) 0.4116(4) -0.0121(3) 0.0585(10) Uani d 1
H H48 -0.2178 0.4315 -0.0735 0.07 Uiso calc 1
C C49 -0.1226(3) 0.3600(3) 0.0412(2) 0.0397(6) Uani d 1
C C50 -0.4071(4) 0.4341(4) 0.1458(3) 0.0615(10) Uani d 1
H H50A -0.3628 0.4778 0.213 0.092 Uiso calc 1
H H50B -0.4663 0.3655 0.1475 0.092 Uiso calc 1
H H50C -0.4576 0.4763 0.1009 0.092 Uiso calc 1
C C51 -0.0206(3) 0.3327(3) 0.0033(2) 0.0431(7) Uani d 1
O O52 0.0579(2) 0.28101(18) 0.05964(16) 0.0395(4) Uani d 1
O O53 -0.0184(3) 0.3611(3) -0.0767(2) 0.0648(7) Uani d 1

loop_
_atom_site_aniso_label
_atom_site_aniso_U_11
_atom_site_aniso_U_22
_atom_site_aniso_U_33
_atom_site_aniso_U_12
_atom_site_aniso_U_13
_atom_site_aniso_U_23
Ir1 0.02945(6) 0.02304(6) 0.03234(6) 0.00983(4) 0.01330(4) 0.00644(4)
N2 0.0359(11) 0.0205(9) 0.0327(11) 0.0110(8) 0.0149(9) 0.0077(8)
C3 0.0389(14) 0.0251(12) 0.0409(15) 0.0156(11) 0.0162(12) 0.0088(11)
C4 0.0483(16) 0.0229(12) 0.0493(17) 0.0149(12) 0.0201(14) 0.0088(12)
C5 0.0453(16) 0.0235(13) 0.0612(19) 0.0071(11) 0.0263(15) 0.0099(12)
C6 0.0369(14) 0.0271(13) 0.0560(18) 0.0100(11) 0.0222(13) 0.0093(12)
C7 0.0353(13) 0.0233(11) 0.0343(13) 0.0112(10) 0.0178(11) 0.0069(10)
C8 0.0340(13) 0.0240(11) 0.0355(13) 0.0107(10) 0.0185(11) 0.0081(10)
C9 0.0336(13) 0.0249(12) 0.0361(14) 0.0117(10) 0.0168(11) 0.0088(10)
C10 0.0370(14) 0.0227(12) 0.0522(17) 0.0102(10) 0.0209(13) 0.0079(11)
C11 0.0422(15) 0.0260(13) 0.0557(18) 0.0140(11) 0.0255(14) 0.0138(12)
C12 0.0397(15) 0.0357(15) 0.0559(19) 0.0194(12) 0.0201(14) 0.0181(13)
C13 0.0361(14) 0.0310(13) 0.0416(15) 0.0125(11) 0.0165(12) 0.0113(11)
C14 0.057(2) 0.0304(17) 0.159(5) 0.0059(16) 0.053(3) 0.021(2)
C15 0.060(2) 0.0298(15) 0.085(3) 0.0231(14) 0.0397(19) 0.0184(16)
F16 0.0793(17) 0.0376(11) 0.170(3) 0.0179(11) 0.0682(19) 0.0377(15)
F17 0.245(4) 0.0408(13) 0.141(3) 0.059(2) 0.134(3) 0.0245(15)
F18 0.098(2) 0.0503(14) 0.146(3) 0.0419(14) 0.0219(19) 0.0427(16)
C19 0.0427(17) 0.0423(17) 0.057(2) 0.0148(14) 0.0092(15) 0.0157(15)
F20 0.0406(11) 0.0589(13) 0.1015(18) 0.0074(9) 0.0287(11) 0.0243(12)
F21 0.0719(15) 0.0548(13) 0.0567(13) 0.0155(11) -0.0001(11) -0.0062(10)
F22 0.0555(13) 0.0632(14) 0.0864(17) 0.0184(11) -0.0105(12) 0.0251(12)
N23 0.0298(11) 0.0281(11) 0.0356(12) 0.0076(9) 0.0119(9) 0.0017(9)
C24 0.0470(17) 0.0455(17) 0.0396(16) 0.0099(14) 0.0193(14) 0.0002(13)
C25 0.0469(17) 0.0432(17) 0.0467(18) 0.0044(14) 0.0198(14) -0.0115(14)
C26 0.0421(16) 0.0297(14) 0.060(2) 0.0055(12) 0.0210(15) -0.0028(13)
C27 0.0418(16) 0.0294(14) 0.0532(18) 0.0073(12) 0.0213(14) 0.0042(12)
C28 0.0264(12) 0.0291(13) 0.0388(14) 0.0080(10) 0.0115(11) 0.0036(11)
C29 0.0287(12) 0.0287(12) 0.0351(14) 0.0107(10) 0.0106(10) 0.0062(10)
C30 0.0285(12) 0.0265(12) 0.0318(13) 0.0113(10) 0.0107(10) 0.0078(10)
C31 0.0374(14) 0.0285(13) 0.0371(14) 0.0085(11) 0.0157(12) 0.0056(11)
C32 0.0392(15) 0.0385(15) 0.0340(14) 0.0109(12) 0.0137(12) 0.0040(11)
C33 0.0416(15) 0.0409(15) 0.0418(16) 0.0127(12) 0.0226(13) 0.0113(12)
C34 0.0310(13) 0.0356(14) 0.0402(15) 0.0104(11) 0.0160(11) 0.0134(11)
C35 0.079(3) 0.0299(16) 0.091(3) 0.0001(17) 0.042(2) -0.0109(17)
C36 0.070(2) 0.053(2) 0.0418(19) 0.0057(18) 0.0253(17) -0.0032(15)
F37 0.222(5) 0.134(3) 0.100(2) -0.107(3) 0.098(3) -0.074(2)
F38 0.127(3) 0.227(5) 0.164(4) 0.057(3) 0.037(3) -0.126(4)
F39 0.375(8) 0.101(3) 0.0358(15) 0.055(4) -0.003(3) -0.0066(16)
C40 0.0473(17) 0.0408(16) 0.0519(19) 0.0063(13) 0.0257(15) 0.0100(14)
F41 0.0373(10) 0.0578(12) 0.0718(14) -0.0018(9) 0.0198(10) 0.0047(10)
F42 0.0751(15) 0.0686(14) 0.0758(15) -0.0053(12) 0.0525(13) 0.0081(12)
F43 0.0744(15) 0.0389(11) 0.0836(16) 0.0148(10) 0.0338(12) 0.0250(10)
N44 0.0320(11) 0.0318(11) 0.0343(12) 0.0114(9) 0.0133(9) 0.0081(9)
C45 0.0378(14) 0.0402(15) 0.0371(15) 0.0145(12) 0.0149(12) 0.0081(12)
C46 0.0395(16) 0.0484(18) 0.0451(17) 0.0198(13) 0.0143(13) 0.0079(14)
N47 0.0589(18) 0.082(2) 0.0509(17) 0.0445(18) 0.0234(15) 0.0273(16)
C48 0.064(2) 0.083(3) 0.049(2) 0.044(2) 0.0262(18) 0.0326(19)
C49 0.0426(16) 0.0434(16) 0.0371(15) 0.0166(13) 0.0158(13) 0.0119(12)
C50 0.054(2) 0.087(3) 0.059(2) 0.042(2) 0.0242(18) 0.017(2)
C51 0.0473(17) 0.0476(17) 0.0416(16) 0.0182(14) 0.0211(14) 0.0133(13)
O52 0.0465(12) 0.0419(11) 0.0398(11) 0.0198(9) 0.0224(9) 0.0114(9)
O53 0.0802(19) 0.094(2) 0.0504(14) 0.0460(16) 0.0411(14) 0.0379(14)

loop_
_atom_type_symbol
_atom_type_description
_atom_type_scat_dispersion_real
_atom_type_scat_dispersion_imag
_atom_type_scat_source
C C 0.0033 0.0016 'International Tables Vol C Tables 4.2.6.8 and 6.1.1.4'
H H 0 0 'International Tables Vol C Tables 4.2.6.8 and 6.1.1.4'
N N 0.0061 0.0033 'International Tables Vol C Tables 4.2.6.8 and 6.1.1.4'
O O 0.0106 0.006 'International Tables Vol C Tables 4.2.6.8 and 6.1.1.4'
F F 0.0171 0.0103 'International Tables Vol C Tables 4.2.6.8 and 6.1.1.4'
Ir Ir -1.4442 7.9887 'International Tables Vol C Tables 4.2.6.8 and 6.1.1.4'

loop_
_geom_angle_atom_site_label_1
_geom_angle_atom_site_label_2
_geom_angle_atom_site_label_3
_geom_angle
C30 Ir1 C9 88.44(11)
C30 Ir1 N23 79.81(10)
C9 Ir1 N23 92.01(10)
C30 Ir1 N2 99.81(10)
C9 Ir1 N2 79.63(10)
N23 Ir1 N2 171.64(8)
C30 Ir1 N44 97.99(10)
C9 Ir1 N44 173.03(9)
N23 Ir1 N44 91.77(9)
N2 Ir1 N44 96.54(9)
C30 Ir1 O52 173.79(9)
C9 Ir1 O52 96.65(9)
N23 Ir1 O52 96.41(9)
N2 Ir1 O52 84.65(9)
N44 Ir1 O52 77.10(8)
C3 N2 C7 118.7(2)
C3 N2 Ir1 123.82(19)
C7 N2 Ir1 116.56(16)
N2 C3 C4 122.8(3)
N2 C3 H3 118.6
C4 C3 H3 118.6
C3 C4 C5 119.5(3)
C3 C4 H4 120.2
C5 C4 H4 120.2
C4 C5 C6 117.3(3)
C4 C5 C14 121.9(3)
C6 C5 C14 120.8(3)
C7 C6 C5 121.9(3)
C7 C6 H6 119.1
C5 C6 H6 119.1
N2 C7 C6 119.4(2)
N2 C7 C8 113.0(2)
C6 C7 C8 127.5(2)
C9 C8 C13 119.7(2)
C9 C8 C7 112.8(2)
C13 C8 C7 127.4(2)
C10 C9 C8 117.9(2)
C10 C9 Ir1 125.5(2)
C8 C9 Ir1 116.52(18)
C11 C10 C9 121.6(3)
C11 C10 H10 119.2
C9 C10 H10 119.2
C10 C11 C12 120.7(3)
C10 C11 C15 119.7(3)
C12 C11 C15 119.6(3)
C11 C12 C13 119.4(3)
C11 C12 H12 120.3
C13 C12 H12 120.3
C12 C13 C8 120.3(3)
C12 C13 C19 114.0(3)
C8 C13 C19 125.7(2)
C5 C14 H14A 109.5
C5 C14 H14B 109.5
H14A C14 H14B 109.5
C5 C14 H14C 109.5
H14A C14 H14C 109.5
H14B C14 H14C 109.5
F17 C15 F16 107.5(4)
F17 C15 F18 105.2(3)
F16 C15 F18 103.8(3)
F17 C15 C11 113.1(3)
F16 C15 C11 113.5(3)
F18 C15 C11 112.8(3)
F20 C19 F22 106.2(3)
F20 C19 F21 106.5(3)
F22 C19 F21 105.2(3)
F20 C19 C13 113.1(3)
F22 C19 C13 112.3(3)
F21 C19 C13 112.9(3)
C24 N23 C28 119.3(2)
C24 N23 Ir1 122.1(2)
C28 N23 Ir1 116.99(18)
N23 C24 C25 123.0(3)
N23 C24 H24 118.5
C25 C24 H24 118.5
C24 C25 C26 119.6(3)
C24 C25 H25 120.2
C26 C25 H25 120.2
C25 C26 C27 117.2(3)
C25 C26 C35 122.3(3)
C27 C26 C35 120.4(3)
C26 C27 C28 121.5(3)
C26 C27 H27 119.2
C28 C27 H27 119.2
N23 C28 C27 119.2(3)
N23 C28 C29 112.9(2)
C27 C28 C29 127.7(3)
C34 C29 C30 118.8(2)
C34 C29 C28 128.4(2)
C30 C29 C28 112.8(2)
C31 C30 C29 118.9(2)
C31 C30 Ir1 125.1(2)
C29 C30 Ir1 115.97(19)
C32 C31 C30 120.7(3)
C32 C31 H31 119.7
C30 C31 H31 119.7
C33 C32 C31 120.6(3)
C33 C32 C36 119.5(3)
C31 C32 C36 119.8(3)
C32 C33 C34 120.5(3)
C32 C33 H33 119.7
C34 C33 H33 119.7
C33 C34 C29 120.3(3)
C33 C34 C40 115.4(3)
C29 C34 C40 124.3(3)
C26 C35 H35A 109.5
C26 C35 H35B 109.5
H35A C35 H35B 109.5
C26 C35 H35C 109.5
H35A C35 H35C 109.5
H35B C35 H35C 109.5
F37 C36 F38 104.0(5)
F37 C36 F39 106.9(5)
F38 C36 F39 101.3(5)
F37 C36 C32 116.6(3)
F38 C36 C32 113.4(4)
F39 C36 C32 113.1(3)
F41 C40 F42 105.4(3)
F41 C40 F43 106.7(3)
F42 C40 F43 105.9(3)
F41 C40 C34 113.2(3)
F42 C40 C34 112.4(3)
F43 C40 C34 112.8(3)
C45 N44 C49 117.6(2)
C45 N44 Ir1 129.33(19)
C49 N44 Ir1 113.06(19)
N44 C45 C46 121.8(3)
N44 C45 H45 119.1
C46 C45 H45 119.1
N47 C46 C45 121.2(3)
N47 C46 C50 116.8(3)
C45 C46 C50 121.9(3)
C48 N47 C46 116.1(3)
N47 C48 C49 123.9(3)
N47 C48 H48 118.1
C49 C48 H48 118.1
N44 C49 C48 119.4(3)
N44 C49 C51 117.7(3)
C48 C49 C51 123.0(3)
C46 C50 H50A 109.5
C46 C50 H50B 109.5
H50A C50 H50B 109.5
C46 C50 H50C 109.5
H50A C50 H50C 109.5
H50B C50 H50C 109.5
O53 C51 O52 125.7(3)
O53 C51 C49 118.9(3)
O52 C51 C49 115.4(3)
C51 O52 Ir1 116.56(19)

loop_
_geom_bond_atom_site_label_1
_geom_bond_atom_site_label_2
_geom_bond_distance
_geom_bond_publ_flag
Ir1 C30 1.993(3) y
Ir1 C9 1.999(3) y
Ir1 N23 2.028(2) y
Ir1 N2 2.035(2) y
Ir1 N44 2.147(2) y
Ir1 O52 2.149(2) y
N2 C3 1.347(3) ?
N2 C7 1.370(3) ?
C3 C4 1.371(4) ?
C3 H3 0.93 ?
C4 C5 1.381(4) ?
C4 H4 0.93 ?
C5 C6 1.388(4) ?
C5 C14 1.509(4) ?
C6 C7 1.377(4) ?
C6 H6 0.93 ?
C7 C8 1.485(3) ?
C8 C9 1.414(4) ?
C8 C13 1.414(4) ?
C9 C10 1.398(3) ?
C10 C11 1.376(4) ?
C10 H10 0.93 ?
C11 C12 1.386(4) ?
C11 C15 1.493(4) ?
C12 C13 1.389(4) ?
C12 H12 0.93 ?
C13 C19 1.507(4) ?
C14 H14A 0.96 ?
C14 H14B 0.96 ?
C14 H14C 0.96 ?
C15 F17 1.285(5) ?
C15 F16 1.312(4) ?
C15 F18 1.330(5) ?
C19 F20 1.333(4) ?
C19 F22 1.334(4) ?
C19 F21 1.346(4) ?
N23 C24 1.347(4) ?
N23 C28 1.361(4) ?
C24 C25 1.373(5) ?
C24 H24 0.93 ?
C25 C26 1.387(5) ?
C25 H25 0.93 ?
C26 C27 1.395(5) ?
C26 C35 1.502(4) ?
C27 C28 1.400(4) ?
C27 H27 0.93 ?
C28 C29 1.480(4) ?
C29 C34 1.413(4) ?
C29 C30 1.427(4) ?
C30 C31 1.400(4) ?
C31 C32 1.388(4) ?
C31 H31 0.93 ?
C32 C33 1.374(4) ?
C32 C36 1.490(4) ?
C33 C34 1.388(4) ?
C33 H33 0.93 ?
C34 C40 1.508(4) ?
C35 H35A 0.96 ?
C35 H35B 0.96 ?
C35 H35C 0.96 ?
C36 F37 1.241(5) ?
C36 F38 1.264(5) ?
C36 F39 1.270(5) ?
C40 F41 1.332(4) ?
C40 F42 1.334(4) ?
C40 F43 1.351(4) ?
N44 C45 1.339(4) ?
N44 C49 1.342(4) ?
C45 C46 1.386(4) ?
C45 H45 0.93 ?
C46 N47 1.334(4) ?
C46 C50 1.489(5) ?
N47 C48 1.333(5) ?
C48 C49 1.381(4) ?
C48 H48 0.93 ?
C49 C51 1.504(4) ?
C50 H50A 0.96 ?
C50 H50B 0.96 ?
C50 H50C 0.96 ?
C51 O53 1.228(4) ?
C51 O52 1.280(4) ?
